data_2219697
loop_
_publ_author_name
'Yan, Jiang'
'Qi, Meng'
'Haitao, Xi'
'Xiaoqiang, Sun'
'Xin, Wang'

_publ_section_title
;
 1,2-Diphenylethane-1,2-diyl diisonicotinate monohydrate
;
_journal_issue 10
_journal_name_full 'Acta Crystallographica Section E'
_journal_page_first o1992
_journal_paper_doi 10.1107/S1600536808022484
_journal_volume 64
_journal_year 2008
_chemical_formula_iupac 'C26 H20 N2 O4, H2 O'
_chemical_formula_moiety 'C26 H20 N2 O4, H2 O'
_chemical_formula_sum 'C26 H22 N2 O5'
_chemical_formula_weight 442.46
_chemical_melting_point 327
_chemical_name_systematic
;
(1<i>R</i>,2<i>R</i>)-1,2-Diphenylethane-1,2-diyl diisonicotinate monohydrate
;
_space_group_IT_number 4
_symmetry_cell_setting monoclinic
_symmetry_space_group_name_Hall 'P 2yb'
_symmetry_space_group_name_H-M 'P 1 21 1'
_atom_sites_solution_hydrogens geom
_atom_sites_solution_primary direct
_atom_sites_solution_secondary difmap
_cell_angle_alpha 90.00
_cell_angle_beta 105.629(10)
_cell_angle_gamma 90.00
_cell_formula_units_Z 2
_cell_length_a 11.925(10)
_cell_length_b 5.826(5)
_cell_length_c 17.787(15)
_cell_measurement_reflns_used 1142
_cell_measurement_temperature 291(2)
_cell_measurement_theta_max 21.64
_cell_measurement_theta_min 2.38
_cell_volume 1190.1(17)
_computing_cell_refinement 'SAINT (Bruker, 2000)'
_computing_data_collection 'SMART (Bruker, 2000)'
_computing_data_reduction 'SAINT (Bruker, 2000)'
_computing_molecular_graphics 'SHELXTL (Sheldrick, 2008)'
_computing_publication_material 'SHELXTL (Sheldrick, 2008)'
_computing_structure_refinement 'SHELXTL (Sheldrick, 2008)'
_computing_structure_solution 'SHELXTL (Sheldrick, 2008)'
_diffrn_ambient_temperature 291(2)
_diffrn_measured_fraction_theta_full 0.991
_diffrn_measured_fraction_theta_max 0.991
_diffrn_measurement_device_type 'Bruker SMART APEX CCD'
_diffrn_measurement_method 'phi and omega scans'
_diffrn_radiation_monochromator graphite
_diffrn_radiation_source 'sealed tube'
_diffrn_radiation_type MoK\a
_diffrn_radiation_wavelength 0.71073
_diffrn_reflns_av_R_equivalents 0.0244
_diffrn_reflns_av_sigmaI/netI 0.0778
_diffrn_reflns_limit_h_max 14
_diffrn_reflns_limit_h_min -14
_diffrn_reflns_limit_k_max 7
_diffrn_reflns_limit_k_min -7
_diffrn_reflns_limit_l_max 18
_diffrn_reflns_limit_l_min -21
_diffrn_reflns_number 6535
_diffrn_reflns_theta_full 26.00
_diffrn_reflns_theta_max 26.00
_diffrn_reflns_theta_min 1.77
_exptl_absorpt_coefficient_mu 0.086
_exptl_absorpt_correction_T_max 0.981
_exptl_absorpt_correction_T_min 0.979
_exptl_absorpt_correction_type multi-scan
_exptl_absorpt_process_details '(SADABS; Bruker,2000)'
_exptl_crystal_colour colorless
_exptl_crystal_density_diffrn 1.235
_exptl_crystal_density_method 'not measured'
_exptl_crystal_description acicular
_exptl_crystal_F_000 464
_exptl_crystal_size_max 0.32
_exptl_crystal_size_mid 0.24
_exptl_crystal_size_min 0.22
_refine_diff_density_max 0.128
_refine_diff_density_min -0.110
_refine_ls_extinction_method none
_refine_ls_goodness_of_fit_ref 1.104
_refine_ls_hydrogen_treatment mixed
_refine_ls_matrix_type full
_refine_ls_number_parameters 304
_refine_ls_number_reflns 2566
_refine_ls_number_restraints 1
_refine_ls_restrained_S_all 1.104
_refine_ls_R_factor_all 0.0666
_refine_ls_R_factor_gt 0.0456
_refine_ls_shift/su_max 0.000
_refine_ls_shift/su_mean 0.000
_refine_ls_structure_factor_coef Fsqd
_refine_ls_weighting_details 'calc w=1/[\s^2^(Fo^2^)+(0.0300P)^2^] where P=(Fo^2^+2Fc^2^)/3'
_refine_ls_weighting_scheme calc
_refine_ls_wR_factor_gt 0.0834
_refine_ls_wR_factor_ref 0.0863
_reflns_number_gt 1816
_reflns_number_total 2566
_reflns_threshold_expression >2sigma(I)
_cod_data_source_file sg2251.cif
_cod_data_source_block I
_cod_depositor_comments
;
The following automatic conversions were performed:
'_symmetry_cell_setting' value 'Monoclinic' changed to 'monoclinic'
according to '/home/saulius/struct/CIF-dictionaries/cif_core.dic'
dictionary named 'cif_core.dic' version 2.4.1 from 2010-06-29.

Automatic conversion script
Id: cif_fix_enum 1527 2010-12-29 10:47:43Z saulius 

The following automatic conversions were performed:

'_symmetry_cell_setting' value 'Monoclinic' changed to 'monoclinic'
according to /home/saulius/struct/CIF-dictionaries/cif_core.dic
dictionary named 'cif_core.dic' version 2.4.1 from 2010-06-29.

Automatic conversion script
Id: cif_fix_values 1715 2011-07-08 13:25:40Z adriana 
;
_cod_original_sg_symbol_H-M P2(1)
_cod_database_code 2219697

loop_
_symmetry_equiv_pos_as_xyz
'x, y, z'
'-x, y+1/2, -z'

loop_
_atom_site_type_symbol
_atom_site_label
_atom_site_fract_x
_atom_site_fract_y
_atom_site_fract_z
_atom_site_U_iso_or_equiv
_atom_site_adp_type
_atom_site_calc_flag
_atom_site_refinement_flags
_atom_site_occupancy
C C1 0.1366(3) 0.0950(8) 0.1997(2) 0.0617(9) Uani d . 1
H H1 0.1843 0.0198 0.2426 0.074 Uiso calc R 1
C C2 0.0250(3) 0.0040(7) 0.1606(2) 0.0610(10) Uani d . 1
H H2 0.0002 -0.1319 0.1784 0.073 Uiso calc R 1
C C3 -0.0446(3) 0.1107(7) 0.0988(2) 0.0658(10) Uani d . 1
H H3 -0.1171 0.0486 0.0744 0.079 Uiso calc R 1
C C4 -0.0107(3) 0.3060(7) 0.0718(2) 0.0644(10) Uani d . 1
H H4 -0.0598 0.3783 0.0287 0.077 Uiso calc R 1
C C5 0.1006(3) 0.4042(7) 0.1088(2) 0.0604(9) Uani d . 1
H H5 0.1237 0.5395 0.0895 0.072 Uiso calc R 1
C C6 0.1729(3) 0.2994(6) 0.17230(19) 0.0526(8) Uani d . 1
C C7 0.2931(2) 0.3938(6) 0.20841(16) 0.0479(8) Uani d . 1
H H7 0.2980 0.5524 0.1912 0.058 Uiso calc R 1
C C8 0.3874(3) 0.2465(7) 0.18741(17) 0.0520(8) Uani d . 1
H H8 0.3854 0.0892 0.2065 0.062 Uiso calc R 1
C C9 0.3699(2) 0.2474(6) 0.10007(17) 0.0454(7) Uani d . 1
C C10 0.3172(3) 0.0645(7) 0.05519(19) 0.0575(9) Uani d . 1
H H10 0.2938 -0.0621 0.0790 0.069 Uiso calc R 1
C C11 0.2988(3) 0.0677(7) -0.0256(2) 0.0592(9) Uani d . 1
H H11 0.2647 -0.0576 -0.0555 0.071 Uiso calc R 1
C C12 0.3315(3) 0.2587(7) -0.06095(19) 0.0545(8) Uani d . 1
H H12 0.3165 0.2639 -0.1150 0.065 Uiso calc R 1
C C13 0.3855(3) 0.4387(7) -0.01715(19) 0.0560(9) Uani d . 1
H H13 0.4093 0.5640 -0.0414 0.067 Uiso calc R 1
C C14 0.4059(2) 0.4372(6) 0.06493(19) 0.0511(8) Uani d . 1
H H14 0.4427 0.5604 0.0949 0.061 Uiso calc R 1
C C15 0.3427(3) 0.5843(7) 0.3341(2) 0.0534(8) Uani d . 1
C C16 0.3422(3) 0.5479(7) 0.4175(2) 0.0586(9) Uani d . 1
C C17 0.2955(3) 0.3621(7) 0.4423(2) 0.0629(10) Uani d . 1
H H17 0.2644 0.2469 0.4066 0.076 Uiso calc R 1
C C18 0.2919(3) 0.3359(7) 0.5200(2) 0.0611(10) Uani d . 1
H H18 0.2595 0.2051 0.5356 0.073 Uiso calc R 1
C C19 0.3806(3) 0.6880(6) 0.5480(2) 0.0611(10) Uani d . 1
H H19 0.4073 0.8048 0.5840 0.073 Uiso calc R 1
C C20 0.3910(3) 0.7229(7) 0.4693(2) 0.0639(10) Uani d . 1
H H20 0.4270 0.8507 0.4548 0.077 Uiso calc R 1
C C21 0.5955(3) 0.2419(6) 0.22411(18) 0.0478(8) Uani d . 1
C C22 0.7001(3) 0.3845(6) 0.25533(17) 0.0504(8) Uani d . 1
C C23 0.7001(3) 0.5913(7) 0.29022(18) 0.0551(9) Uani d . 1
H H23 0.6312 0.6513 0.2971 0.066 Uiso calc R 1
C C24 0.8028(3) 0.7121(7) 0.3155(2) 0.0608(10) Uani d . 1
H H24 0.8009 0.8528 0.3398 0.073 Uiso calc R 1
C C25 0.9004(3) 0.4385(8) 0.2745(2) 0.0661(10) Uani d . 1
H H25 0.9706 0.3818 0.2690 0.079 Uiso calc R 1
C C26 0.8048(3) 0.2999(7) 0.2472(2) 0.0590(9) Uani d . 1
H H26 0.8101 0.1579 0.2245 0.071 Uiso calc R 1
N N1 0.3370(3) 0.5066(6) 0.57225(18) 0.0654(8) Uani d . 1
N N2 0.9046(3) 0.6389(6) 0.30715(18) 0.0660(9) Uani d . 1
O O1 0.31042(17) 0.3875(4) 0.29344(11) 0.0516(6) Uani d . 1
O O2 0.36767(19) 0.7536(5) 0.30737(14) 0.0629(7) Uani d . 1
O O3 0.49642(18) 0.3587(4) 0.22757(12) 0.0531(6) Uani d . 1
O O4 0.59297(19) 0.0481(5) 0.19752(13) 0.0587(6) Uani d . 1
O O5 0.0848(2) 0.9233(6) 0.40864(18) 0.0779(9) Uani d . 1
H H5A 0.059(4) 0.815(9) 0.424(3) 0.093 Uiso d . 1
H H5B 0.047(3) 0.947(8) 0.362(3) 0.093 Uiso d . 1

loop_
_atom_site_aniso_label
_atom_site_aniso_U_11
_atom_site_aniso_U_22
_atom_site_aniso_U_33
_atom_site_aniso_U_12
_atom_site_aniso_U_13
_atom_site_aniso_U_23
C1 0.061(2) 0.065(3) 0.058(2) 0.0020(18) 0.0136(18) 0.0043(19)
C2 0.063(2) 0.059(3) 0.061(2) -0.0087(17) 0.0178(19) -0.0038(18)
C3 0.062(2) 0.069(3) 0.064(2) -0.010(2) 0.0140(19) -0.015(2)
C4 0.060(2) 0.067(3) 0.062(2) 0.0080(19) 0.0089(18) -0.005(2)
C5 0.0522(18) 0.063(2) 0.064(2) 0.0058(18) 0.0123(16) -0.001(2)
C6 0.0556(19) 0.057(2) 0.0475(18) -0.0030(16) 0.0178(15) -0.0043(17)
C7 0.0533(17) 0.057(2) 0.0308(15) 0.0098(16) 0.0067(13) 0.0048(15)
C8 0.0542(18) 0.062(2) 0.0420(17) -0.0031(16) 0.0175(15) 0.0039(16)
C9 0.0432(15) 0.053(2) 0.0411(18) 0.0037(15) 0.0136(14) -0.0001(16)
C10 0.0568(19) 0.065(2) 0.050(2) -0.0001(18) 0.0130(16) -0.0030(19)
C11 0.061(2) 0.061(2) 0.054(2) -0.0055(19) 0.0127(17) -0.0121(19)
C12 0.0562(18) 0.067(2) 0.0429(19) 0.0085(18) 0.0180(16) 0.0023(18)
C13 0.0502(17) 0.064(2) 0.0525(19) 0.0065(17) 0.0121(15) 0.0081(18)
C14 0.0488(17) 0.059(2) 0.0481(18) -0.0065(17) 0.0179(14) -0.0004(17)
C15 0.0568(19) 0.052(2) 0.053(2) 0.0120(17) 0.0188(16) 0.0071(19)
C16 0.064(2) 0.062(2) 0.0490(18) -0.0077(18) 0.0140(16) -0.0006(18)
C17 0.066(2) 0.066(3) 0.055(2) -0.0181(18) 0.0140(18) -0.0070(19)
C18 0.067(2) 0.059(2) 0.055(2) -0.0162(18) 0.0121(17) 0.0051(18)
C19 0.065(2) 0.060(2) 0.057(2) -0.0133(19) 0.0159(17) -0.0154(19)
C20 0.0620(19) 0.063(2) 0.065(2) -0.0051(18) 0.0138(18) -0.0064(19)
C21 0.0522(17) 0.058(2) 0.0351(16) 0.0071(16) 0.0142(14) 0.0124(16)
C22 0.0616(19) 0.060(2) 0.0320(15) 0.0033(17) 0.0170(14) 0.0072(16)
C23 0.060(2) 0.065(3) 0.0394(17) 0.0064(17) 0.0124(15) 0.0017(17)
C24 0.060(2) 0.063(3) 0.058(2) 0.0028(18) 0.0136(18) -0.0088(18)
C25 0.063(2) 0.064(3) 0.072(2) -0.001(2) 0.0174(19) -0.011(2)
C26 0.0579(19) 0.061(2) 0.058(2) -0.0075(17) 0.0152(17) -0.0077(18)
N1 0.0718(19) 0.066(2) 0.0574(17) -0.0158(16) 0.0152(15) -0.0097(16)
N2 0.0662(18) 0.066(2) 0.065(2) 0.0032(15) 0.0164(15) -0.0170(17)
O1 0.0563(13) 0.0607(16) 0.0372(12) -0.0064(12) 0.0117(10) 0.0014(11)
O2 0.0610(14) 0.0649(17) 0.0592(15) -0.0069(13) 0.0100(12) 0.0042(14)
O3 0.0570(12) 0.0594(15) 0.0429(11) 0.0088(11) 0.0134(10) -0.0027(11)
O4 0.0579(13) 0.0690(17) 0.0498(13) 0.0184(13) 0.0153(10) -0.0072(13)
O5 0.0623(17) 0.073(2) 0.079(2) -0.0134(15) -0.0127(14) 0.0160(17)

loop_
_atom_type_symbol
_atom_type_description
_atom_type_scat_dispersion_real
_atom_type_scat_dispersion_imag
_atom_type_scat_source
C C 0.0033 0.0016 'International Tables Vol C Tables 4.2.6.8 and 6.1.1.4'
H H 0.0000 0.0000 'International Tables Vol C Tables 4.2.6.8 and 6.1.1.4'
N N 0.0061 0.0033 'International Tables Vol C Tables 4.2.6.8 and 6.1.1.4'
O O 0.0106 0.0060 'International Tables Vol C Tables 4.2.6.8 and 6.1.1.4'

loop_
_geom_angle_atom_site_label_1
_geom_angle_atom_site_label_2
_geom_angle_atom_site_label_3
_geom_angle
C6 C1 C2 118.9(3)
C6 C1 H1 120.6
C2 C1 H1 120.6
C3 C2 C1 121.2(4)
C3 C2 H2 119.4
C1 C2 H2 119.4
C4 C3 C2 120.6(4)
C4 C3 H3 119.7
C2 C3 H3 119.7
C3 C4 C5 120.4(4)
C3 C4 H4 119.8
C5 C4 H4 119.8
C6 C5 C4 120.1(4)
C6 C5 H5 119.9
C4 C5 H5 119.9
C5 C6 C1 118.8(3)
C5 C6 C7 120.3(3)
C1 C6 C7 120.7(3)
O1 C7 C6 106.5(2)
O1 C7 C8 109.0(2)
C6 C7 C8 111.5(3)
O1 C7 H7 109.9
C6 C7 H7 109.9
C8 C7 H7 109.9
O3 C8 C9 111.1(2)
O3 C8 C7 104.2(3)
C9 C8 C7 109.9(3)
O3 C8 H8 110.5
C9 C8 H8 110.5
C7 C8 H8 110.5
C10 C9 C14 120.1(3)
C10 C9 C8 120.6(3)
C14 C9 C8 119.3(3)
C9 C10 C11 120.5(4)
C9 C10 H10 119.7
C11 C10 H10 119.7
C12 C11 C10 119.6(3)
C12 C11 H11 120.2
C10 C11 H11 120.2
C13 C12 C11 120.5(3)
C13 C12 H12 119.8
C11 C12 H12 119.8
C12 C13 C14 120.6(3)
C12 C13 H13 119.7
C14 C13 H13 119.7
C9 C14 C13 118.7(3)
C9 C14 H14 120.7
C13 C14 H14 120.7
O2 C15 O1 124.4(3)
O2 C15 C16 126.2(4)
O1 C15 C16 109.4(3)
C17 C16 C20 120.7(3)
C17 C16 C15 123.3(3)
C20 C16 C15 116.0(4)
C16 C17 C18 122.4(3)
C16 C17 H17 118.8
C18 C17 H17 118.8
N1 C18 C17 118.6(3)
N1 C18 H18 120.7
C17 C18 H18 120.7
N1 C19 C20 125.3(3)
N1 C19 H19 117.3
C20 C19 H19 117.3
C16 C20 C19 113.9(4)
C16 C20 H20 123.0
C19 C20 H20 123.0
O4 C21 O3 122.8(3)
O4 C21 C22 126.6(3)
O3 C21 C22 110.6(3)
C23 C22 C26 118.4(3)
C23 C22 C21 124.6(3)
C26 C22 C21 117.0(3)
C22 C23 C24 119.6(3)
C22 C23 H23 120.2
C24 C23 H23 120.2
N2 C24 C23 123.8(4)
N2 C24 H24 118.1
C23 C24 H24 118.1
N2 C25 C26 128.0(4)
N2 C25 H25 116.0
C26 C25 H25 116.0
C25 C26 C22 116.0(3)
C25 C26 H26 122.0
C22 C26 H26 122.0
C19 N1 C18 118.9(3)
C25 N2 C24 114.2(4)
C15 O1 C7 117.9(3)
C21 O3 C8 114.7(3)
H5A O5 H5B 108(4)

loop_
_geom_bond_atom_site_label_1
_geom_bond_atom_site_label_2
_geom_bond_distance
C1 C6 1.399(5)
C1 C2 1.427(5)
C1 H1 0.9300
C2 C3 1.339(5)
C2 H2 0.9300
C3 C4 1.339(6)
C3 H3 0.9300
C4 C5 1.433(5)
C4 H4 0.9300
C5 C6 1.367(5)
C5 H5 0.9300
C6 C7 1.507(4)
C7 O1 1.471(3)
C7 C8 1.538(4)
C7 H7 0.9800
C8 O3 1.459(4)
C8 C9 1.511(4)
C8 H8 0.9800
C9 C10 1.377(5)
C9 C14 1.394(5)
C10 C11 1.394(5)
C10 H10 0.9300
C11 C12 1.385(5)
C11 H11 0.9300
C12 C13 1.361(5)
C12 H12 0.9300
C13 C14 1.414(5)
C13 H13 0.9300
C14 H14 0.9300
C15 O2 1.168(4)
C15 O1 1.354(4)
C15 C16 1.502(5)
C16 C17 1.344(5)
C16 C20 1.392(5)
C17 C18 1.402(5)
C17 H17 0.9300
C18 N1 1.369(5)
C18 H18 0.9300
C19 N1 1.302(5)
C19 C20 1.452(5)
C19 H19 0.9300
C20 H20 0.9300
C21 O4 1.221(5)
C21 O3 1.379(4)
C21 C22 1.477(5)
C22 C23 1.355(5)
C22 C26 1.386(4)
C23 C24 1.379(5)
C23 H23 0.9300
C24 N2 1.333(4)
C24 H24 0.9300
C25 N2 1.298(5)
C25 C26 1.374(5)
C25 H25 0.9300
C26 H26 0.9300
O5 H5A 0.78(5)
O5 H5B 0.84(4)

loop_
_geom_hbond_atom_site_label_D
_geom_hbond_atom_site_label_H
_geom_hbond_atom_site_label_A
_geom_hbond_site_symmetry_A
_geom_hbond_distance_DH
_geom_hbond_distance_HA
_geom_hbond_distance_DA
_geom_hbond_angle_DHA
O5 H5B N2 1_455 0.84(4) 2.48(5) 2.921(4) 113(4)

loop_
_cod_related_entry_id
_cod_related_entry_database
_cod_related_entry_code
1 ChemSpider 26000955
